data_7002594
loop_
_publ_author_name
'Homden, Damien'
'Redshaw, Carl'
'Warford, Lee'
'Hughes, David L.'
'Wright, Joseph A.'
'Dale, Sophie H.'
'Elsegood, Mark R. J.'

_publ_section_title
;
 Synthesis, structure and ethylene polymerisation behaviour of
 vanadium(iv and v) complexes bearing chelating aryloxides
;
_journal_issue 41
_journal_name_full 'Dalton Transactions'
_journal_page_first 8900
_journal_page_last 8910
_journal_paper_doi 10.1039/b901810g
_journal_year 2009
_chemical_absolute_configuration ad
_chemical_formula_moiety 'C7 H10 N, C4 H6 Cl3 N2 O V'
_chemical_formula_structural '[C7H10N][V(=O)(NCMe)2Cl3]'
_chemical_formula_sum 'C11 H16 Cl3 N3 O V'
_chemical_formula_weight 363.56
_chemical_name_common 'Compound 2'
_space_group_IT_number 4
_symmetry_cell_setting monoclinic
_symmetry_Int_Tables_number 4
_symmetry_space_group_name_Hall 'P 2yb'
_symmetry_space_group_name_H-M 'P 1 21 1'
_atom_sites_solution_hydrogens geom
_atom_sites_solution_primary direct
_atom_sites_solution_secondary difmap
_cell_angle_alpha 90.00
_cell_angle_beta 102.2408(8)
_cell_angle_gamma 90.00
_cell_formula_units_Z 2
_cell_length_a 8.6892(4)
_cell_length_b 7.7891(4)
_cell_length_c 11.8673(6)
_cell_measurement_reflns_used 5804
_cell_measurement_temperature 150(2)
_cell_measurement_theta_max 28.86
_cell_measurement_theta_min 2.40
_cell_volume 784.93(7)
_computing_cell_refinement 'Bruker SAINT'
_computing_data_collection 'Bruker SMART'
_computing_data_reduction 'Bruker SAINT'
_computing_molecular_graphics 'CAMERON (Watkins <i>et al.</i>, 1996)'
_computing_publication_material
;
Bruker SHELXTL (Sheldrick, 2008), PLATON (Spek, 2003), WinGX (Farrugia, 1999)
and enCIFer (Allen <i>et al.</i>, 2004)
;
_computing_structure_refinement 'Bruker SHELXTL'
_computing_structure_solution 'Bruker SHELXTL'
_diffrn_ambient_temperature 150(2)
_diffrn_measured_fraction_theta_full 1.000
_diffrn_measured_fraction_theta_max 0.929
_diffrn_measurement_device_type 'Bruker SMART 1000 CCD diffractometer'
_diffrn_measurement_method '\w rotation with narrow frames'
_diffrn_radiation_monochromator graphite
_diffrn_radiation_source 'sealed tube'
_diffrn_radiation_type MoK\a
_diffrn_radiation_wavelength 0.71073
_diffrn_reflns_av_R_equivalents 0.0189
_diffrn_reflns_av_sigmaI/netI 0.0242
_diffrn_reflns_limit_h_max 11
_diffrn_reflns_limit_h_min -11
_diffrn_reflns_limit_k_max 10
_diffrn_reflns_limit_k_min -10
_diffrn_reflns_limit_l_max 15
_diffrn_reflns_limit_l_min -15
_diffrn_reflns_number 6978
_diffrn_reflns_theta_full 26.00
_diffrn_reflns_theta_max 28.86
_diffrn_reflns_theta_min 1.76
_diffrn_standards_decay_% 0
_diffrn_standards_number 0
_exptl_absorpt_coefficient_mu 1.137
_exptl_absorpt_correction_T_max 0.830
_exptl_absorpt_correction_T_min 0.749
_exptl_absorpt_correction_type multi-scan
_exptl_absorpt_process_details '(SADABS; Sheldrick, 2003)'
_exptl_crystal_colour green
_exptl_crystal_density_diffrn 1.538
_exptl_crystal_density_method 'not measured'
_exptl_crystal_description block
_exptl_crystal_F_000 370
_exptl_crystal_size_max 0.27
_exptl_crystal_size_mid 0.26
_exptl_crystal_size_min 0.17
_refine_diff_density_max 0.389
_refine_diff_density_min -0.214
_refine_diff_density_rms 0.059
_refine_ls_abs_structure_details 'Flack H D (1983), Acta Cryst. A39, 876-881'
_refine_ls_abs_structure_Flack -0.029(17)
_refine_ls_extinction_method none
_refine_ls_goodness_of_fit_ref 1.083
_refine_ls_hydrogen_treatment constr
_refine_ls_matrix_type full
_refine_ls_number_parameters 176
_refine_ls_number_reflns 3610
_refine_ls_number_restraints 1
_refine_ls_restrained_S_all 1.083
_refine_ls_R_factor_all 0.0245
_refine_ls_R_factor_gt 0.0233
_refine_ls_shift/su_max 0.001
_refine_ls_shift/su_mean 0.000
_refine_ls_structure_factor_coef Fsqd
_refine_ls_weighting_details 'calc w=1/[\s^2^(Fo^2^)+(0.0334P)^2^+0.1615P] where P=(Fo^2^+2Fc^2^)/3'
_refine_ls_weighting_scheme calc
_refine_ls_wR_factor_gt 0.0583
_refine_ls_wR_factor_ref 0.0596
_reflns_number_gt 3513
_reflns_number_total 3610
_reflns_threshold_expression I>2\s(I)
_cod_data_source_file b901810g.txt
_cod_data_source_block 2
_cod_original_sg_symbol_H-M 'P 21'
_cod_database_code 7002594

loop_
_symmetry_equiv_pos_as_xyz
'x, y, z'
'-x, y+1/2, -z'

loop_
_atom_site_label
_atom_site_type_symbol
_atom_site_fract_x
_atom_site_fract_y
_atom_site_fract_z
_atom_site_U_iso_or_equiv
_atom_site_adp_type
_atom_site_occupancy
_atom_site_symmetry_multiplicity
_atom_site_calc_flag
_atom_site_refinement_flags
_atom_site_disorder_assembly
_atom_site_disorder_group
V1 V 0.73265(3) 0.33646(4) 0.74879(2) 0.01828(7) Uani 1 1 d . . .
O1 O 0.91743(14) 0.3387(2) 0.79869(11) 0.0255(3) Uani 1 1 d . . .
Cl1 Cl 0.66531(5) 0.09139(6) 0.84563(4) 0.02424(10) Uani 1 1 d . . .
Cl2 Cl 0.72718(5) 0.17019(6) 0.58188(4) 0.02242(10) Uani 1 1 d . . .
Cl3 Cl 0.71534(5) 0.59596(6) 0.63378(4) 0.02330(9) Uani 1 1 d . . .
N1 N 0.68611(19) 0.4887(2) 0.88762(13) 0.0220(3) Uani 1 1 d . . .
C1 C 0.6910(2) 0.5791(3) 0.96396(15) 0.0215(3) Uani 1 1 d . . .
C2 C 0.6987(3) 0.6999(3) 1.05863(18) 0.0296(4) Uani 1 1 d . . .
H2A H 0.8036 0.6953 1.1092 0.044 Uiso 1 1 calc R . .
H2B H 0.6192 0.6695 1.1027 0.044 Uiso 1 1 calc R . .
H2C H 0.6785 0.8163 1.0277 0.044 Uiso 1 1 calc R . .
N2 N 0.45203(18) 0.3557(2) 0.68551(14) 0.0251(3) Uani 1 1 d . . .
C3 C 0.3205(2) 0.3779(2) 0.65447(17) 0.0233(4) Uani 1 1 d . . .
C4 C 0.1512(2) 0.4074(3) 0.6163(2) 0.0321(5) Uani 1 1 d . . .
H4A H 0.1153 0.3617 0.5382 0.048 Uiso 1 1 calc R . .
H4B H 0.1297 0.5309 0.6162 0.048 Uiso 1 1 calc R . .
H4C H 0.0951 0.3493 0.6689 0.048 Uiso 1 1 calc R . .
C5 C 0.0043(2) 0.7739(3) 0.89339(18) 0.0322(5) Uani 1 1 d . . .
H5A H -0.0192 0.8812 0.9295 0.048 Uiso 1 1 calc R . .
H5B H 0.0496 0.6910 0.9534 0.048 Uiso 1 1 calc R . .
H5C H -0.0930 0.7269 0.8463 0.048 Uiso 1 1 calc R . .
C6 C 0.1200(2) 0.8087(3) 0.81821(16) 0.0234(4) Uani 1 1 d . . .
C7 C 0.2727(2) 0.7426(3) 0.84631(16) 0.0255(4) Uani 1 1 d . . .
H7 H 0.3032 0.6738 0.9134 0.031 Uiso 1 1 calc R . .
C8 C 0.3802(2) 0.7755(3) 0.77832(16) 0.0238(4) Uani 1 1 d . . .
H8 H 0.4837 0.7298 0.7984 0.029 Uiso 1 1 calc R . .
C9 C 0.3353(2) 0.8755(2) 0.68100(15) 0.0200(4) Uani 1 1 d . . .
C10 C 0.1846(2) 0.9413(3) 0.64922(16) 0.0243(4) Uani 1 1 d . . .
H10 H 0.1547 1.0085 0.5813 0.029 Uiso 1 1 calc R . .
C11 C 0.0775(2) 0.9076(3) 0.71821(17) 0.0259(4) Uani 1 1 d . . .
H11 H -0.0263 0.9524 0.6971 0.031 Uiso 1 1 calc R . .
N3 N 0.45369(19) 0.9139(2) 0.61249(13) 0.0226(3) Uani 1 1 d . . .
H3A H 0.5227 0.9934 0.6500 0.034 Uiso 1 1 calc R . .
H3B H 0.4049 0.9560 0.5425 0.034 Uiso 1 1 calc R . .
H3C H 0.5067 0.8162 0.6026 0.034 Uiso 1 1 calc R . .

loop_
_atom_site_aniso_label
_atom_site_aniso_U_11
_atom_site_aniso_U_22
_atom_site_aniso_U_33
_atom_site_aniso_U_23
_atom_site_aniso_U_13
_atom_site_aniso_U_12
V1 0.01829(13) 0.02026(14) 0.01618(13) -0.00092(12) 0.00339(10) 0.00028(13)
O1 0.0204(6) 0.0328(7) 0.0229(6) -0.0003(7) 0.0041(5) 0.0009(6)
Cl1 0.0303(2) 0.0232(2) 0.01898(18) 0.00088(17) 0.00466(16) -0.00227(19)
Cl2 0.0276(2) 0.0224(2) 0.01767(19) -0.00141(16) 0.00588(16) 0.00288(17)
Cl3 0.0286(2) 0.0210(2) 0.02039(19) -0.00051(17) 0.00527(15) -0.00090(18)
N1 0.0231(7) 0.0239(8) 0.0192(7) 0.0017(6) 0.0049(6) 0.0012(6)
C1 0.0212(8) 0.0216(9) 0.0216(8) 0.0013(7) 0.0045(6) -0.0004(7)
C2 0.0380(11) 0.0278(11) 0.0243(9) -0.0055(8) 0.0099(9) 0.0006(8)
N2 0.0235(7) 0.0268(8) 0.0248(7) 0.0008(7) 0.0046(6) 0.0007(7)
C3 0.0256(9) 0.0224(9) 0.0221(9) 0.0032(7) 0.0056(7) -0.0006(7)
C4 0.0197(9) 0.0398(12) 0.0358(11) 0.0098(9) 0.0041(8) 0.0016(8)
C5 0.0281(10) 0.0431(12) 0.0269(10) -0.0038(9) 0.0094(8) -0.0063(9)
C6 0.0239(8) 0.0242(10) 0.0220(8) -0.0048(7) 0.0044(7) -0.0032(7)
C7 0.0305(10) 0.0244(9) 0.0202(8) 0.0030(8) 0.0022(7) 0.0018(8)
C8 0.0236(9) 0.0236(9) 0.0232(9) 0.0016(7) 0.0023(7) 0.0030(7)
C9 0.0239(8) 0.0187(9) 0.0179(8) -0.0025(6) 0.0054(7) -0.0018(6)
C10 0.0265(9) 0.0251(10) 0.0186(8) 0.0013(7) -0.0011(7) 0.0010(8)
C11 0.0215(9) 0.0286(10) 0.0260(9) -0.0017(8) 0.0013(7) 0.0022(8)
N3 0.0237(7) 0.0246(8) 0.0191(8) -0.0005(6) 0.0034(6) -0.0025(6)

loop_
_atom_type_symbol
_atom_type_description
_atom_type_scat_dispersion_real
_atom_type_scat_dispersion_imag
_atom_type_scat_source
C C 0.0033 0.0016 'International Tables Vol C Tables 4.2.6.8 and 6.1.1.4'
H H 0.0000 0.0000 'International Tables Vol C Tables 4.2.6.8 and 6.1.1.4'
N N 0.0061 0.0033 'International Tables Vol C Tables 4.2.6.8 and 6.1.1.4'
O O 0.0106 0.0060 'International Tables Vol C Tables 4.2.6.8 and 6.1.1.4'
Cl Cl 0.1484 0.1585 'International Tables Vol C Tables 4.2.6.8 and 6.1.1.4'
V V 0.3005 0.5294 'International Tables Vol C Tables 4.2.6.8 and 6.1.1.4'

loop_
_geom_angle_atom_site_label_1
_geom_angle_atom_site_label_2
_geom_angle_atom_site_label_3
_geom_angle
_geom_angle_site_symmetry_1
_geom_angle_site_symmetry_3
_geom_angle_publ_flag
O1 V1 N1 92.75(7) . . ?
O1 V1 Cl2 99.08(5) . . ?
N1 V1 Cl2 168.17(5) . . ?
O1 V1 Cl1 99.34(6) . . ?
N1 V1 Cl1 88.07(5) . . ?
Cl2 V1 Cl1 90.11(2) . . ?
O1 V1 N2 174.52(7) . . ?
N1 V1 N2 81.99(6) . . ?
Cl2 V1 N2 86.18(4) . . ?
Cl1 V1 N2 82.12(5) . . ?
O1 V1 Cl3 97.92(6) . . ?
N1 V1 Cl3 88.40(5) . . ?
Cl2 V1 Cl3 89.842(18) . . ?
Cl1 V1 Cl3 162.53(2) . . ?
N2 V1 Cl3 80.45(4) . . ?
C1 N1 V1 166.71(15) . . ?
N1 C1 C2 177.8(2) . . ?
C3 N2 V1 174.79(17) . . ?
N2 C3 C4 179.1(2) . . ?
C7 C6 C11 118.22(17) . . ?
C7 C6 C5 120.87(18) . . ?
C11 C6 C5 120.91(18) . . ?
C8 C7 C6 121.20(18) . . ?
C9 C8 C7 119.21(18) . . ?
C8 C9 C10 121.39(18) . . ?
C8 C9 N3 118.14(16) . . ?
C10 C9 N3 120.45(17) . . ?
C9 C10 C11 118.92(18) . . ?
C10 C11 C6 121.04(18) . . ?

loop_
_geom_bond_atom_site_label_1
_geom_bond_atom_site_label_2
_geom_bond_distance
_geom_bond_site_symmetry_2
_geom_bond_publ_flag
V1 O1 1.5893(13) . ?
V1 N1 2.1369(16) . ?
V1 Cl2 2.3586(5) . ?
V1 Cl1 2.3647(6) . ?
V1 N2 2.3990(16) . ?
V1 Cl3 2.4257(6) . ?
N1 C1 1.141(2) . ?
C1 C2 1.456(3) . ?
N2 C3 1.138(2) . ?
C3 C4 1.462(3) . ?
C5 C6 1.504(3) . ?
C6 C7 1.396(3) . ?
C6 C11 1.397(3) . ?
C7 C8 1.381(3) . ?
C8 C9 1.379(3) . ?
C9 C10 1.382(3) . ?
C9 N3 1.471(2) . ?
C10 C11 1.389(3) . ?

loop_
_geom_hbond_atom_site_label_D
_geom_hbond_atom_site_label_H
_geom_hbond_atom_site_label_A
_geom_hbond_distance_DH
_geom_hbond_distance_HA
_geom_hbond_distance_DA
_geom_hbond_angle_DHA
_geom_hbond_site_symmetry_A
N3 H3A Cl1 0.91 2.51 3.2847(17) 143.7 1_565
N3 H3A Cl2 0.91 2.51 3.1826(17) 130.7 1_565
N3 H3B Cl3 0.91 2.39 3.2998(16) 174.0 2_656
N3 H3C Cl3 0.91 2.47 3.3352(17) 159.8 .

loop_
_geom_torsion_atom_site_label_1
_geom_torsion_atom_site_label_2
_geom_torsion_atom_site_label_3
_geom_torsion_atom_site_label_4
_geom_torsion
_geom_torsion_site_symmetry_1
_geom_torsion_site_symmetry_2
_geom_torsion_site_symmetry_3
_geom_torsion_site_symmetry_4
_geom_torsion_publ_flag
O1 V1 N1 C1 21.3(7) . . . . ?
Cl2 V1 N1 C1 -158.2(5) . . . . ?
Cl1 V1 N1 C1 120.5(7) . . . . ?
N2 V1 N1 C1 -157.2(7) . . . . ?
Cl3 V1 N1 C1 -76.6(7) . . . . ?
C11 C6 C7 C8 0.9(3) . . . . ?
C5 C6 C7 C8 -179.33(19) . . . . ?
C6 C7 C8 C9 0.0(3) . . . . ?
C7 C8 C9 C10 -1.0(3) . . . . ?
C7 C8 C9 N3 177.75(18) . . . . ?
C8 C9 C10 C11 1.0(3) . . . . ?
N3 C9 C10 C11 -177.68(17) . . . . ?
C9 C10 C11 C6 -0.1(3) . . . . ?
C7 C6 C11 C10 -0.8(3) . . . . ?
C5 C6 C11 C10 179.38(19) . . . . ?
